data_7235554
loop_
_publ_author_name
'Jeyalakshmi, Kumaramangalam'
'Selvakumaran, Nagamani'
'Bhuvanesh, Nattamai S. P.'
'Sreekanth, Anantharaman'
'Karvembu, Ramasamy'

_publ_section_title
;
 DNA/protein binding and cytotoxicity studies of copper(ii) complexes
 containing N,N&#x2032;,N&#x2032;&#x2032;-trisubstituted guanidine ligands
;
_journal_issue 33
_journal_name_full 'RSC Advances'
_journal_page_first 17179
_journal_paper_doi 10.1039/c4ra01459f
_journal_volume 4
_journal_year 2014
_chemical_formula_sum 'C19 H17 N3 O S'
_chemical_formula_weight 335.42
_space_group_IT_number 81
_space_group_name_Hall 'P -4'
_space_group_name_H-M_alt 'P -4'
_symmetry_cell_setting tetragonal
_symmetry_space_group_name_H-M 'P -4'
_atom_sites_solution_hydrogens geom
_atom_sites_solution_primary direct
_atom_sites_solution_secondary difmap
_audit_creation_method SHELXL-97
_cell_angle_alpha 90.00
_cell_angle_beta 90.00
_cell_angle_gamma 90.00
_cell_formula_units_Z 8
_cell_length_a 19.258(5)
_cell_length_b 19.258(5)
_cell_length_c 9.374(2)
_cell_measurement_reflns_used 9978
_cell_measurement_temperature 110(2)
_cell_measurement_theta_max 27.25
_cell_measurement_theta_min 2.42
_cell_volume 3476.5(15)
_computing_cell_refinement
; 

  APEX-II(BRUKER-NONIUS, 2003) 

;
_computing_data_collection 'APEX-II (BRUKER-NONIUS, 2003)'
_computing_data_reduction APEX-II
_computing_molecular_graphics Olex2
_computing_publication_material 'Bruker SHELXTL'
_computing_structure_refinement 'SHELXL-97 (Sheldrick, 2008)'
_computing_structure_solution 'SHELXS-97 (Sheldrick, 2008)'
_diffrn_ambient_temperature 110(2)
_diffrn_measured_fraction_theta_full 0.995
_diffrn_measured_fraction_theta_max 0.995
_diffrn_measurement_device_type 'APEX II'
_diffrn_measurement_method 'omega scans'
_diffrn_radiation_monochromator graphite
_diffrn_radiation_source 'fine-focus sealed tube'
_diffrn_radiation_type MoK\a
_diffrn_radiation_wavelength 0.71073
_diffrn_reflns_av_R_equivalents 0.0327
_diffrn_reflns_av_sigmaI/netI 0.0239
_diffrn_reflns_limit_h_max 24
_diffrn_reflns_limit_h_min -24
_diffrn_reflns_limit_k_max 24
_diffrn_reflns_limit_k_min -24
_diffrn_reflns_limit_l_max 12
_diffrn_reflns_limit_l_min -12
_diffrn_reflns_number 38915
_diffrn_reflns_theta_full 27.50
_diffrn_reflns_theta_max 27.50
_diffrn_reflns_theta_min 1.06
_diffrn_standards_decay_% 0
_diffrn_standards_interval_count 0
_diffrn_standards_number 0
_exptl_absorpt_coefficient_mu 0.196
_exptl_absorpt_correction_T_max 0.9618
_exptl_absorpt_correction_T_min 0.8914
_exptl_absorpt_correction_type multi-scan
_exptl_absorpt_process_details 'SADABS; (Sheldrick, 2006)'
_exptl_crystal_colour colorless
_exptl_crystal_density_diffrn 1.282
_exptl_crystal_density_method 'not measured'
_exptl_crystal_description block
_exptl_crystal_F_000 1408
_exptl_crystal_size_max 0.60
_exptl_crystal_size_mid 0.50
_exptl_crystal_size_min 0.20
_refine_diff_density_max 0.232
_refine_diff_density_min -0.262
_refine_diff_density_rms 0.038
_refine_ls_abs_structure_details 'Flack H D (1983), Acta Cryst. A39, 876-881'
_refine_ls_abs_structure_Flack 0.03(6)
_refine_ls_extinction_method none
_refine_ls_goodness_of_fit_ref 1.092
_refine_ls_hydrogen_treatment constr
_refine_ls_matrix_type full
_refine_ls_number_parameters 467
_refine_ls_number_reflns 7889
_refine_ls_number_restraints 26
_refine_ls_restrained_S_all 1.093
_refine_ls_R_factor_all 0.0436
_refine_ls_R_factor_gt 0.0403
_refine_ls_shift/su_max 0.001
_refine_ls_shift/su_mean 0.000
_refine_ls_structure_factor_coef Fsqd
_refine_ls_weighting_details 'calc w=1/[\s^2^(Fo^2^)+(0.0323P)^2^+1.3218P] where P=(Fo^2^+2Fc^2^)/3'
_refine_ls_weighting_scheme calc
_refine_ls_wR_factor_gt 0.0917
_refine_ls_wR_factor_ref 0.0939
_reflns_number_gt 7440
_reflns_number_total 7889
_reflns_threshold_expression >2sigma(I)
_cod_data_source_file c4ra01459f1.cif
_cod_data_source_block rkb
_cod_depositor_comments
;
The following automatic conversions were performed:

data item '_symmetry_cell_setting' value 'Tetragonal' was changed to
'tetragonal' in accordance with the
/home/saulius/struct/COD-crude-data/automatic-downloads/DataCite-retrospective/RSC/depositions/lib/dictionaries/cif_core.dic
dictionary named 'cif_core.dic' version 2.4.2 last updated on
2011-04-26.

Automatic conversion script
Id: cif_fix_values 6909 2019-04-08 15:41:33Z antanas 
;
_cod_original_cell_volume 3476.6(14)
_cod_original_sg_symbol_H-M P-4
_cod_database_code 7235554

loop_
_symmetry_equiv_pos_as_xyz
'x, y, z'
'-x, -y, z'
'y, -x, -z'
'-y, x, -z'

loop_
_atom_site_label
_atom_site_type_symbol
_atom_site_fract_x
_atom_site_fract_y
_atom_site_fract_z
_atom_site_U_iso_or_equiv
_atom_site_adp_type
_atom_site_occupancy
_atom_site_symmetry_multiplicity
_atom_site_calc_flag
_atom_site_refinement_flags
_atom_site_disorder_assembly
_atom_site_disorder_group
C6 C 0.65199(10) 0.65202(10) 0.0444(2) 0.0293(4) Uani 1 1 d . A .
C7 C 0.63401(10) 0.58852(10) -0.1832(2) 0.0311(4) Uani 1 1 d . A .
C8 C 0.59313(12) 0.53136(12) -0.2147(3) 0.0463(6) Uani 1 1 d . . .
H8 H 0.5551 0.5196 -0.1549 0.056 Uiso 1 1 calc R . .
C9 C 0.60811(13) 0.49136(12) -0.3343(3) 0.0547(7) Uani 1 1 d . . .
H9 H 0.5796 0.4526 -0.3564 0.066 Uiso 1 1 calc R . .
C10 C 0.66323(12) 0.50692(13) -0.4207(3) 0.0491(6) Uani 1 1 d . . .
C11 C 0.70448(11) 0.56377(12) -0.3865(3) 0.0448(5) Uani 1 1 d . . .
H11 H 0.7431 0.5749 -0.4452 0.054 Uiso 1 1 calc R . .
C12 C 0.69014(10) 0.60431(11) -0.2686(2) 0.0352(5) Uani 1 1 d . . .
H12 H 0.7189 0.6429 -0.2464 0.042 Uiso 1 1 calc R . .
C13 C 0.67859(16) 0.46390(18) -0.5512(4) 0.0804(11) Uani 1 1 d . . .
H13D H 0.7289 0.4581 -0.5611 0.121 Uiso 1 1 calc R . .
H13E H 0.6602 0.4874 -0.6359 0.121 Uiso 1 1 calc R . .
H13F H 0.6566 0.4182 -0.5415 0.121 Uiso 1 1 calc R . .
C14 C 0.76000(10) 0.62466(9) 0.1786(2) 0.0304(4) Uani 1 1 d . A .
C15 C 0.79771(11) 0.56677(10) 0.2221(2) 0.0357(5) Uani 1 1 d . . .
H15 H 0.7880 0.5226 0.1814 0.043 Uiso 1 1 calc R . .
C16 C 0.84899(12) 0.57305(11) 0.3238(3) 0.0437(5) Uani 1 1 d . . .
H16 H 0.8744 0.5332 0.3527 0.052 Uiso 1 1 calc R . .
C17 C 0.86373(12) 0.63653(12) 0.3839(3) 0.0470(6) Uani 1 1 d . . .
H17 H 0.8980 0.6406 0.4563 0.056 Uiso 1 1 calc R . .
C18 C 0.82789(13) 0.69395(12) 0.3373(3) 0.0561(7) Uani 1 1 d . . .
H18 H 0.8387 0.7381 0.3766 0.067 Uiso 1 1 calc R . .
C19 C 0.77637(12) 0.68901(11) 0.2346(3) 0.0498(7) Uani 1 1 d . . .
H19 H 0.7526 0.7294 0.2030 0.060 Uiso 1 1 calc R . .
N1 N 0.63492(8) 0.70392(8) 0.13189(18) 0.0304(3) Uani 1 1 d . . .
N2 N 0.61422(8) 0.63341(9) -0.06924(18) 0.0348(4) Uani 1 1 d . . .
H2 H 0.5721 0.6510 -0.0742 0.042 Uiso 1 1 calc R A .
N3 N 0.71038(8) 0.61470(8) 0.06946(19) 0.0325(4) Uani 1 1 d . . .
H3 H 0.7184 0.5800 0.0106 0.039 Uiso 1 1 calc R A .
O1 O 0.52994(7) 0.72900(7) 0.01633(15) 0.0341(3) Uani 1 1 d . . .
S1 S 0.62276(4) 0.81683(6) 0.34128(10) 0.0449(3) Uani 0.794(2) 1 d PD A 1
C1 C 0.5718(2) 0.8836(3) 0.4014(5) 0.0510(11) Uani 0.794(2) 1 d PD A 1
H1 H 0.5819 0.9095 0.4851 0.061 Uiso 0.794(2) 1 calc PR A 1
C2 C 0.5158(3) 0.8957(3) 0.3177(5) 0.0496(12) Uani 0.794(2) 1 d PD A 1
H2A H 0.4839 0.9328 0.3309 0.059 Uiso 0.794(2) 1 calc PR A 1
C3 C 0.5115(2) 0.84664(19) 0.2107(5) 0.0410(8) Uani 0.794(2) 1 d PD A 1
H3A H 0.4748 0.8466 0.1430 0.049 Uiso 0.794(2) 1 calc PR A 1
C4 C 0.5636(2) 0.7980(3) 0.2083(7) 0.0320(10) Uani 0.794(2) 1 d PD A 1
C5 C 0.57573(10) 0.74018(10) 0.1087(2) 0.0303(4) Uani 0.794(2) 1 d PD A 1
S1A S 0.4949(2) 0.8482(3) 0.1770(5) 0.0449(3) Uani 0.206(2) 1 d PD A 2
C1A C 0.5118(12) 0.8898(15) 0.335(2) 0.0510(11) Uani 0.206(2) 1 d PD A 2
H1A H 0.4782 0.9158 0.3861 0.061 Uiso 0.206(2) 1 calc PR A 2
C2A C 0.5785(10) 0.8816(10) 0.378(3) 0.0496(12) Uani 0.206(2) 1 d PD A 2
H2AA H 0.6046 0.9136 0.4331 0.059 Uiso 0.206(2) 1 calc PR A 2
C3A C 0.6019(7) 0.8184(8) 0.3267(16) 0.0410(8) Uani 0.206(2) 1 d PD A 2
H3AA H 0.6349 0.7899 0.3740 0.049 Uiso 0.206(2) 1 calc PR A 2
C4A C 0.5712(10) 0.8024(12) 0.199(3) 0.0320(10) Uani 0.206(2) 1 d PD A 2
C5A C 0.57573(10) 0.74018(10) 0.1087(2) 0.0303(4) Uani 0.206(2) 1 d PD A 2
C6D C 0.86616(9) 0.16341(9) 0.4614(2) 0.0273(4) Uani 1 1 d . B .
C7D C 0.91755(10) 0.13915(9) 0.6986(2) 0.0288(4) Uani 1 1 d . B .
C8D C 0.97540(10) 0.10211(10) 0.7404(2) 0.0327(4) Uani 1 1 d . . .
H8D H 0.9949 0.0682 0.6786 0.039 Uiso 1 1 calc R . .
C9D C 1.00500(10) 0.11448(10) 0.8726(2) 0.0354(4) Uani 1 1 d . . .
H9D H 1.0448 0.0888 0.9011 0.043 Uiso 1 1 calc R . .
C10D C 0.97732(11) 0.16372(11) 0.9637(2) 0.0351(4) Uani 1 1 d . . .
C11D C 0.91999(11) 0.20202(11) 0.9185(2) 0.0361(5) Uani 1 1 d . . .
H11D H 0.9013 0.2369 0.9789 0.043 Uiso 1 1 calc R . .
C12D C 0.89016(10) 0.19000(10) 0.7875(2) 0.0346(4) Uani 1 1 d . . .
H12D H 0.8510 0.2163 0.7580 0.041 Uiso 1 1 calc R . .
C13D C 1.00876(14) 0.17602(13) 1.1081(3) 0.0516(6) Uani 1 1 d . . .
H13A H 0.9780 0.1571 1.1818 0.077 Uiso 1 1 calc R . .
H13B H 1.0147 0.2260 1.1234 0.077 Uiso 1 1 calc R . .
H13C H 1.0541 0.1530 1.1134 0.077 Uiso 1 1 calc R . .
C14D C 0.89171(10) 0.27860(9) 0.3550(2) 0.0297(4) Uani 1 1 d . B .
C15D C 0.95008(11) 0.31716(10) 0.3168(2) 0.0362(4) Uani 1 1 d . . .
H15D H 0.9945 0.3049 0.3531 0.043 Uiso 1 1 calc R . .
C16D C 0.94312(13) 0.37360(12) 0.2254(3) 0.0460(5) Uani 1 1 d . . .
H16D H 0.9829 0.3998 0.1994 0.055 Uiso 1 1 calc R . .
C17D C 0.87881(15) 0.39181(12) 0.1723(3) 0.0514(6) Uani 1 1 d . . .
H17D H 0.8743 0.4300 0.1089 0.062 Uiso 1 1 calc R . .
C18D C 0.82118(13) 0.35391(11) 0.2125(3) 0.0465(6) Uani 1 1 d . . .
H18D H 0.7769 0.3664 0.1759 0.056 Uiso 1 1 calc R . .
C19D C 0.82663(11) 0.29796(11) 0.3050(2) 0.0370(5) Uani 1 1 d . . .
H19D H 0.7863 0.2732 0.3339 0.044 Uiso 1 1 calc R . .
N1D N 0.81898(8) 0.14858(8) 0.36161(17) 0.0290(3) Uani 1 1 d . . .
N2D N 0.88210(9) 0.12093(8) 0.57011(18) 0.0334(4) Uani 1 1 d . . .
H2D H 0.8694 0.0773 0.5613 0.040 Uiso 1 1 calc R B .
N3D N 0.90210(8) 0.22349(8) 0.45317(18) 0.0297(3) Uani 1 1 d . . .
H3D H 0.9357 0.2291 0.5157 0.036 Uiso 1 1 calc R B .
O1D O 0.78137(7) 0.04582(7) 0.46990(15) 0.0331(3) Uani 1 1 d . . .
S1D S 0.72396(4) 0.13867(3) 0.11652(9) 0.0420(2) Uani 0.885(3) 1 d PD B 1
C1D C 0.6587(2) 0.08944(18) 0.0386(4) 0.0489(8) Uani 0.885(3) 1 d PD B 1
H1D H 0.6379 0.1002 -0.0506 0.059 Uiso 0.885(3) 1 calc PR B 1
C2D C 0.6408(6) 0.0337(5) 0.1195(7) 0.0503(7) Uani 0.885(3) 1 d PD B 1
H2DA H 0.6054 0.0013 0.0956 0.060 Uiso 0.885(3) 1 calc PR B 1
C3D C 0.68103(17) 0.03066(19) 0.2412(4) 0.0416(7) Uani 0.885(3) 1 d PD B 1
H3DA H 0.6753 -0.0051 0.3100 0.050 Uiso 0.885(3) 1 calc PR B 1
C4D C 0.72907(14) 0.08132(14) 0.2574(3) 0.0312(7) Uani 0.885(3) 1 d PD B 1
C5D C 0.77940(9) 0.09089(9) 0.3732(2) 0.0289(4) Uani 0.885(3) 1 d PD B 1
S1E S 0.6724(4) 0.0157(4) 0.2771(8) 0.0420(2) Uani 0.115(3) 1 d PD B 2
C1E C 0.644(5) 0.040(4) 0.108(5) 0.0489(8) Uani 0.115(3) 1 d PD B 2
H1E H 0.6125 0.0122 0.0548 0.059 Uiso 0.115(3) 1 calc PR B 2
C2E C 0.6705(18) 0.1003(17) 0.057(3) 0.0503(7) Uani 0.115(3) 1 d PD B 2
H2E H 0.6534 0.1251 -0.0235 0.060 Uiso 0.115(3) 1 calc PR B 2
C3E C 0.7262(14) 0.1199(13) 0.140(2) 0.0416(7) Uani 0.115(3) 1 d PD B 2
H3E H 0.7623 0.1503 0.1105 0.050 Uiso 0.115(3) 1 calc PR B 2
C4E C 0.7222(12) 0.0899(10) 0.270(3) 0.0312(7) Uani 0.115(3) 1 d PD B 2
C5E C 0.77940(9) 0.09089(9) 0.3732(2) 0.0289(4) Uani 0.115(3) 1 d PD B 2

loop_
_atom_site_aniso_label
_atom_site_aniso_U_11
_atom_site_aniso_U_22
_atom_site_aniso_U_33
_atom_site_aniso_U_23
_atom_site_aniso_U_13
_atom_site_aniso_U_12
C6 0.0269(9) 0.0306(9) 0.0303(9) 0.0045(8) -0.0069(8) -0.0058(7)
C7 0.0277(9) 0.0318(9) 0.0338(10) 0.0005(8) -0.0137(8) -0.0015(7)
C8 0.0391(12) 0.0466(13) 0.0532(14) 0.0004(11) -0.0120(10) -0.0159(10)
C9 0.0507(14) 0.0400(12) 0.0734(18) -0.0120(12) -0.0224(13) -0.0103(10)
C10 0.0409(12) 0.0483(13) 0.0582(16) -0.0220(11) -0.0197(11) 0.0092(10)
C11 0.0318(10) 0.0530(13) 0.0497(13) -0.0139(11) -0.0070(10) 0.0002(9)
C12 0.0273(9) 0.0354(10) 0.0430(12) -0.0058(9) -0.0094(8) -0.0038(8)
C13 0.0648(18) 0.087(2) 0.089(2) -0.058(2) -0.0243(17) 0.0178(16)
C14 0.0292(9) 0.0245(9) 0.0374(11) -0.0010(8) -0.0124(8) -0.0029(7)
C15 0.0429(11) 0.0244(9) 0.0399(12) -0.0011(8) -0.0146(9) -0.0015(8)
C16 0.0488(12) 0.0344(11) 0.0479(13) 0.0044(10) -0.0216(11) 0.0051(9)
C17 0.0435(12) 0.0473(13) 0.0502(13) -0.0074(11) -0.0229(11) 0.0016(10)
C18 0.0487(13) 0.0378(12) 0.082(2) -0.0229(13) -0.0347(14) 0.0047(10)
C19 0.0409(12) 0.0261(10) 0.0825(18) -0.0092(11) -0.0334(12) 0.0047(8)
N1 0.0239(7) 0.0352(8) 0.0321(9) 0.0026(7) -0.0069(7) -0.0013(6)
N2 0.0251(8) 0.0453(10) 0.0340(9) -0.0043(7) -0.0093(7) 0.0017(7)
N3 0.0330(8) 0.0260(8) 0.0384(9) -0.0039(7) -0.0144(7) 0.0015(7)
O1 0.0244(7) 0.0437(8) 0.0342(8) 0.0013(6) -0.0079(6) 0.0027(6)
S1 0.0291(4) 0.0648(5) 0.0406(4) -0.0148(4) -0.0013(3) -0.0054(4)
C1 0.0366(18) 0.070(2) 0.047(2) -0.0271(19) 0.0163(16) -0.0117(15)
C2 0.044(2) 0.0447(19) 0.060(2) -0.0032(17) 0.0166(18) -0.0048(15)
C3 0.0331(19) 0.0416(15) 0.048(2) -0.0067(15) -0.0055(15) -0.0138(14)
C4 0.0224(14) 0.0407(13) 0.0328(14) 0.0043(12) 0.0022(14) -0.0083(12)
C5 0.0262(9) 0.0359(10) 0.0289(9) 0.0049(8) 0.0007(8) -0.0027(7)
S1A 0.0291(4) 0.0648(5) 0.0406(4) -0.0148(4) -0.0013(3) -0.0054(4)
C1A 0.0366(18) 0.070(2) 0.047(2) -0.0271(19) 0.0163(16) -0.0117(15)
C2A 0.044(2) 0.0447(19) 0.060(2) -0.0032(17) 0.0166(18) -0.0048(15)
C3A 0.0331(19) 0.0416(15) 0.048(2) -0.0067(15) -0.0055(15) -0.0138(14)
C4A 0.0224(14) 0.0407(13) 0.0328(14) 0.0043(12) 0.0022(14) -0.0083(12)
C5A 0.0262(9) 0.0359(10) 0.0289(9) 0.0049(8) 0.0007(8) -0.0027(7)
C6D 0.0253(9) 0.0250(9) 0.0316(9) 0.0037(7) 0.0039(7) 0.0044(7)
C7D 0.0279(9) 0.0268(9) 0.0317(10) 0.0101(7) 0.0011(8) -0.0007(7)
C8D 0.0333(10) 0.0300(9) 0.0347(10) 0.0061(8) 0.0038(8) 0.0063(8)
C9D 0.0298(9) 0.0354(10) 0.0411(12) 0.0122(9) -0.0025(9) 0.0058(8)
C10D 0.0359(10) 0.0351(10) 0.0343(11) 0.0108(9) -0.0037(8) -0.0045(8)
C11D 0.0372(11) 0.0311(10) 0.0401(12) -0.0004(8) 0.0017(9) 0.0038(8)
C12D 0.0283(9) 0.0320(10) 0.0434(12) 0.0061(9) -0.0026(9) 0.0055(8)
C13D 0.0605(15) 0.0499(14) 0.0444(13) 0.0020(11) -0.0157(12) 0.0017(11)
C14D 0.0351(10) 0.0252(9) 0.0287(10) 0.0036(7) 0.0029(8) 0.0053(7)
C15D 0.0370(10) 0.0321(10) 0.0396(11) 0.0073(9) 0.0077(9) 0.0046(8)
C16D 0.0538(13) 0.0385(11) 0.0455(13) 0.0124(10) 0.0194(11) 0.0037(10)
C17D 0.0736(17) 0.0377(12) 0.0430(13) 0.0129(10) 0.0069(12) 0.0153(11)
C18D 0.0528(13) 0.0381(11) 0.0485(14) 0.0077(10) -0.0083(11) 0.0142(10)
C19D 0.0359(10) 0.0329(10) 0.0420(12) 0.0053(9) -0.0033(9) 0.0080(8)
N1D 0.0307(8) 0.0287(7) 0.0277(8) 0.0008(6) 0.0000(6) 0.0038(6)
N2D 0.0383(9) 0.0269(8) 0.0350(9) 0.0071(7) -0.0047(7) -0.0016(7)
N3D 0.0280(8) 0.0290(8) 0.0319(9) 0.0064(7) -0.0047(7) -0.0004(6)
O1D 0.0386(7) 0.0270(7) 0.0337(7) -0.0002(6) 0.0023(6) -0.0011(5)
S1D 0.0520(4) 0.0339(4) 0.0401(4) -0.0005(3) -0.0130(3) 0.0053(3)
C1D 0.049(2) 0.0473(19) 0.0506(18) -0.0136(15) -0.0247(13) 0.0085(14)
C2D 0.0475(19) 0.047(2) 0.056(2) -0.0150(14) -0.009(2) 0.0020(14)
C3D 0.0472(17) 0.0360(16) 0.0417(18) -0.0031(13) 0.0017(13) -0.0014(12)
C4D 0.0333(11) 0.0249(11) 0.0353(12) -0.0085(10) 0.0008(10) 0.0081(9)
C5D 0.0288(9) 0.0269(9) 0.0309(10) -0.0059(8) 0.0024(8) 0.0066(7)
S1E 0.0520(4) 0.0339(4) 0.0401(4) -0.0005(3) -0.0130(3) 0.0053(3)
C1E 0.049(2) 0.0473(19) 0.0506(18) -0.0136(15) -0.0247(13) 0.0085(14)
C2E 0.0475(19) 0.047(2) 0.056(2) -0.0150(14) -0.009(2) 0.0020(14)
C3E 0.0472(17) 0.0360(16) 0.0417(18) -0.0031(13) 0.0017(13) -0.0014(12)
C4E 0.0333(11) 0.0249(11) 0.0353(12) -0.0085(10) 0.0008(10) 0.0081(9)
C5E 0.0288(9) 0.0269(9) 0.0309(10) -0.0059(8) 0.0024(8) 0.0066(7)

loop_
_atom_type_symbol
_atom_type_description
_atom_type_scat_dispersion_real
_atom_type_scat_dispersion_imag
_atom_type_scat_source
C C 0.0033 0.0016 'International Tables Vol C Tables 4.2.6.8 and 6.1.1.4'
H H 0.0000 0.0000 'International Tables Vol C Tables 4.2.6.8 and 6.1.1.4'
N N 0.0061 0.0033 'International Tables Vol C Tables 4.2.6.8 and 6.1.1.4'
O O 0.0106 0.0060 'International Tables Vol C Tables 4.2.6.8 and 6.1.1.4'
S S 0.1246 0.1234 'International Tables Vol C Tables 4.2.6.8 and 6.1.1.4'

loop_
_geom_angle_atom_site_label_1
_geom_angle_atom_site_label_2
_geom_angle_atom_site_label_3
_geom_angle
N1 C6 N2 123.78(18)
N1 C6 N3 119.68(17)
N2 C6 N3 116.54(18)
C12 C7 C8 119.8(2)
C12 C7 N2 120.70(17)
C8 C7 N2 119.31(19)
C7 C8 C9 119.6(2)
C7 C8 H8 120.2
C9 C8 H8 120.2
C10 C9 C8 121.1(2)
C10 C9 H9 119.4
C8 C9 H9 119.4
C9 C10 C11 118.7(2)
C9 C10 C13 120.8(2)
C11 C10 C13 120.5(3)
C12 C11 C10 121.0(2)
C12 C11 H11 119.5
C10 C11 H11 119.5
C7 C12 C11 119.77(19)
C7 C12 H12 120.1
C11 C12 H12 120.1
C10 C13 H13D 109.5
C10 C13 H13E 109.5
H13D C13 H13E 109.5
C10 C13 H13F 109.5
H13D C13 H13F 109.5
H13E C13 H13F 109.5
C19 C14 C15 119.19(18)
C19 C14 N3 123.45(17)
C15 C14 N3 117.15(16)
C16 C15 C14 120.43(18)
C16 C15 H15 119.8
C14 C15 H15 119.8
C17 C16 C15 120.6(2)
C17 C16 H16 119.7
C15 C16 H16 119.7
C18 C17 C16 118.8(2)
C18 C17 H17 120.6
C16 C17 H17 120.6
C17 C18 C19 121.7(2)
C17 C18 H18 119.2
C19 C18 H18 119.2
C14 C19 C18 119.27(19)
C14 C19 H19 120.4
C18 C19 H19 120.4
C6 N1 C5 119.67(16)
C6 N2 C7 127.82(17)
C6 N2 H2 116.1
C7 N2 H2 116.1
C6 N3 C14 127.94(17)
C6 N3 H3 116.0
C14 N3 H3 116.0
C1 S1 C4 91.02(19)
C2 C1 S1 113.3(4)
C2 C1 H1 123.4
S1 C1 H1 123.4
C1 C2 C3 110.6(5)
C1 C2 H2A 124.7
C3 C2 H2A 124.7
C4 C3 C2 115.8(4)
C4 C3 H3A 122.1
C2 C3 H3A 122.1
C3 C4 C5 130.0(4)
C3 C4 S1 109.0(2)
C5 C4 S1 120.8(2)
O1 C5 N1 127.87(19)
O1 C5 C4 117.1(2)
N1 C5 C4 115.0(2)
C1A S1A C4A 88.6(8)
C2A C1A S1A 112.5(14)
C2A C1A H1A 123.7
S1A C1A H1A 123.7
C1A C2A C3A 108.0(17)
C1A C2A H2AA 126.0
C3A C2A H2AA 126.0
C4A C3A C2A 111.1(12)
C4A C3A H3AA 124.5
C2A C3A H3AA 124.5
C3A C4A S1A 110.8(8)
N1D C6D N2D 123.87(17)
N1D C6D N3D 119.48(17)
N2D C6D N3D 116.63(17)
C8D C7D C12D 120.04(19)
C8D C7D N2D 119.89(18)
C12D C7D N2D 119.82(17)
C7D C8D C9D 119.83(19)
C7D C8D H8D 120.1
C9D C8D H8D 120.1
C10D C9D C8D 120.77(18)
C10D C9D H9D 119.6
C8D C9D H9D 119.6
C9D C10D C11D 118.7(2)
C9D C10D C13D 120.6(2)
C11D C10D C13D 120.6(2)
C12D C11D C10D 120.9(2)
C12D C11D H11D 119.6
C10D C11D H11D 119.6
C11D C12D C7D 119.69(18)
C11D C12D H12D 120.2
C7D C12D H12D 120.2
C10D C13D H13A 109.5
C10D C13D H13B 109.5
H13A C13D H13B 109.5
C10D C13D H13C 109.5
H13A C13D H13C 109.5
H13B C13D H13C 109.5
C19D C14D C15D 119.88(18)
C19D C14D N3D 123.13(18)
C15D C14D N3D 116.83(17)
C16D C15D C14D 119.8(2)
C16D C15D H15D 120.1
C14D C15D H15D 120.1
C17D C16D C15D 120.5(2)
C17D C16D H16D 119.8
C15D C16D H16D 119.8
C16D C17D C18D 119.3(2)
C16D C17D H17D 120.4
C18D C17D H17D 120.4
C17D C18D C19D 121.3(2)
C17D C18D H18D 119.3
C19D C18D H18D 119.3
C18D C19D C14D 119.2(2)
C18D C19D H19D 120.4
C14D C19D H19D 120.4
C6D N1D C5D 120.23(16)
C6D N2D C7D 126.86(16)
C6D N2D H2D 116.6
C7D N2D H2D 116.6
C6D N3D C14D 127.27(16)
C6D N3D H3D 116.4
C14D N3D H3D 116.4
C4D S1D C1D 90.80(15)
C2D C1D S1D 112.4(3)
C2D C1D H1D 123.8
S1D C1D H1D 123.8
C1D C2D C3D 110.6(4)
C1D C2D H2DA 124.7
C3D C2D H2DA 124.7
C4D C3D C2D 116.5(4)
C4D C3D H3DA 121.7
C2D C3D H3DA 121.7
C3D C4D C5D 128.7(3)
C3D C4D S1D 109.7(2)
C5D C4D S1D 121.59(19)
O1D C5D N1D 127.51(18)
O1D C5D C4D 117.86(19)
N1D C5D C4D 114.63(19)
C4E S1E C1E 85.4(10)
C2E C1E S1E 115.7(17)
C2E C1E H1E 122.1
S1E C1E H1E 122.1
C1E C2E C3E 109(2)
C1E C2E H2E 125.6
C3E C2E H2E 125.6
C4E C3E C2E 110.6(15)
C4E C3E H3E 124.7
C2E C3E H3E 124.7
C3E C4E S1E 114.8(12)

loop_
_geom_bond_atom_site_label_1
_geom_bond_atom_site_label_2
_geom_bond_distance
C6 N1 1.334(3)
C6 N2 1.339(2)
C6 N3 1.355(2)
C7 C12 1.379(3)
C7 C8 1.385(3)
C7 N2 1.426(3)
C8 C9 1.390(4)
C8 H8 0.9500
C9 C10 1.368(4)
C9 H9 0.9500
C10 C11 1.390(3)
C10 C13 1.507(4)
C11 C12 1.381(3)
C11 H11 0.9500
C12 H12 0.9500
C13 H13D 0.9800
C13 H13E 0.9800
C13 H13F 0.9800
C14 C19 1.382(3)
C14 C15 1.392(3)
C14 N3 1.413(2)
C15 C16 1.378(3)
C15 H15 0.9500
C16 C17 1.376(3)
C16 H16 0.9500
C17 C18 1.375(3)
C17 H17 0.9500
C18 C19 1.386(3)
C18 H18 0.9500
C19 H19 0.9500
N1 C5 1.354(2)
N2 H2 0.8800
N3 H3 0.8800
O1 C5 1.254(2)
S1 C1 1.712(4)
S1 C4 1.728(4)
C1 C2 1.355(4)
C1 H1 0.9500
C2 C3 1.380(6)
C2 H2A 0.9500
C3 C4 1.374(5)
C3 H3A 0.9500
C4 C5 1.471(3)
S1A C1A 1.712(7)
S1A C4A 1.727(7)
C1A C2A 1.355(6)
C1A H1A 0.9500
C2A C3A 1.382(8)
C2A H2AA 0.9500
C3A C4A 1.373(7)
C3A H3AA 0.9500
C6D N1D 1.335(2)
C6D N2D 1.342(2)
C6D N3D 1.350(2)
C7D C8D 1.380(3)
C7D C12D 1.390(3)
C7D N2D 1.428(3)
C8D C9D 1.385(3)
C8D H8D 0.9500
C9D C10D 1.382(3)
C9D H9D 0.9500
C10D C11D 1.394(3)
C10D C13D 1.502(3)
C11D C12D 1.375(3)
C11D H11D 0.9500
C12D H12D 0.9500
C13D H13A 0.9800
C13D H13B 0.9800
C13D H13C 0.9800
C14D C19D 1.389(3)
C14D C15D 1.394(3)
C14D N3D 1.419(2)
C15D C16D 1.390(3)
C15D H15D 0.9500
C16D C17D 1.380(4)
C16D H16D 0.9500
C17D C18D 1.381(4)
C17D H17D 0.9500
C18D C19D 1.387(3)
C18D H18D 0.9500
C19D H19D 0.9500
N1D C5D 1.352(2)
N2D H2D 0.8800
N3D H3D 0.8800
O1D C5D 1.256(2)
S1D C4D 1.724(3)
S1D C1D 1.736(3)
C1D C2D 1.359(4)
C1D H1D 0.9500
C2D C3D 1.381(5)
C2D H2DA 0.9500
C3D C4D 1.353(4)
C3D H3DA 0.9500
C4D C5D 1.467(3)
S1E C4E 1.723(6)
S1E C1E 1.738(6)
C1E C2E 1.361(6)
C1E H1E 0.9500
C2E C3E 1.381(7)
C2E H2E 0.9500
C3E C4E 1.352(7)
C3E H3E 0.9500

loop_
_geom_torsion_atom_site_label_1
_geom_torsion_atom_site_label_2
_geom_torsion_atom_site_label_3
_geom_torsion_atom_site_label_4
_geom_torsion
C12 C7 C8 C9 -1.6(3)
N2 C7 C8 C9 173.6(2)
C7 C8 C9 C10 0.9(4)
C8 C9 C10 C11 0.1(4)
C8 C9 C10 C13 -179.2(2)
C9 C10 C11 C12 -0.5(4)
C13 C10 C11 C12 178.8(2)
C8 C7 C12 C11 1.2(3)
N2 C7 C12 C11 -173.86(19)
C10 C11 C12 C7 -0.2(3)
C19 C14 C15 C16 2.5(4)
N3 C14 C15 C16 177.3(2)
C14 C15 C16 C17 0.0(4)
C15 C16 C17 C18 -2.0(4)
C16 C17 C18 C19 1.7(5)
C15 C14 C19 C18 -2.8(4)
N3 C14 C19 C18 -177.3(2)
C17 C18 C19 C14 0.7(5)
N2 C6 N1 C5 1.1(3)
N3 C6 N1 C5 -178.48(17)
N1 C6 N2 C7 166.94(19)
N3 C6 N2 C7 -13.5(3)
C12 C7 N2 C6 -60.3(3)
C8 C7 N2 C6 124.6(2)
N1 C6 N3 C14 -2.4(3)
N2 C6 N3 C14 178.03(18)
C19 C14 N3 C6 -31.8(3)
C15 C14 N3 C6 153.5(2)
C4 S1 C1 C2 -5.5(6)
S1 C1 C2 C3 4.9(7)
C1 C2 C3 C4 -1.3(8)
C2 C3 C4 C5 -178.5(6)
C2 C3 C4 S1 -2.8(7)
C1 S1 C4 C3 4.5(5)
C1 S1 C4 C5 -179.2(6)
C6 N1 C5 O1 4.6(3)
C6 N1 C5 C4 -177.6(4)
C3 C4 C5 O1 -5.7(9)
S1 C4 C5 O1 179.0(4)
C3 C4 C5 N1 176.3(6)
S1 C4 C5 N1 1.0(7)
C4A S1A C1A C2A 15(3)
S1A C1A C2A C3A -29(3)
C1A C2A C3A C4A 32(3)
C2A C3A C4A S1A -21(3)
C1A S1A C4A C3A 4(3)
C12D C7D C8D C9D 1.7(3)
N2D C7D C8D C9D -172.61(17)
C7D C8D C9D C10D -0.1(3)
C8D C9D C10D C11D -1.6(3)
C8D C9D C10D C13D 178.8(2)
C9D C10D C11D C12D 1.7(3)
C13D C10D C11D C12D -178.7(2)
C10D C11D C12D C7D -0.2(3)
C8D C7D C12D C11D -1.5(3)
N2D C7D C12D C11D 172.77(18)
C19D C14D C15D C16D -1.9(3)
N3D C14D C15D C16D -177.45(19)
C14D C15D C16D C17D 0.1(3)
C15D C16D C17D C18D 0.9(4)
C16D C17D C18D C19D 0.0(4)
C17D C18D C19D C14D -1.8(4)
C15D C14D C19D C18D 2.8(3)
N3D C14D C19D C18D 178.0(2)
N2D C6D N1D C5D 6.1(3)
N3D C6D N1D C5D -175.71(16)
N1D C6D N2D C7D -162.76(18)
N3D C6D N2D C7D 19.0(3)
C8D C7D N2D C6D -126.9(2)
C12D C7D N2D C6D 58.8(3)
N1D C6D N3D C14D 6.4(3)
N2D C6D N3D C14D -175.34(17)
C19D C14D N3D C6D 35.2(3)
C15D C14D N3D C6D -149.4(2)
C4D S1D C1D C2D 2.0(7)
S1D C1D C2D C3D -1.4(12)
C1D C2D C3D C4D -0.1(12)
C2D C3D C4D C5D -178.9(7)
C2D C3D C4D S1D 1.6(8)
C1D S1D C4D C3D -2.0(3)
C1D S1D C4D C5D 178.5(3)
C6D N1D C5D O1D -1.0(3)
C6D N1D C5D C4D 179.2(2)
C3D C4D C5D O1D 2.7(4)
S1D C4D C5D O1D -177.94(17)
C3D C4D C5D N1D -177.5(3)
S1D C4D C5D N1D 1.9(3)
C4E S1E C1E C2E -1(7)
S1E C1E C2E C3E 14(9)
C1E C2E C3E C4E -22(6)
C2E C3E C4E S1E 22(4)
C1E S1E C4E C3E -12(5)
